data_1559074
loop_
_publ_author_name
'Fang, Yiwen'
'Liu, Bingbing'
'Jia, Zhixiang'

_publ_section_title
;
 6-(3,4-Difluorophenyl)-7,8,13,14-tetrahydrodibenzo[<i>c</i>,<i>k</i>]phenanthridine
;
_journal_coeditor_code HB4358
_journal_issue 9
_journal_name_full IUCrData
_journal_page_first x201241
_journal_paper_doi 10.1107/S2414314620012419
_journal_volume 5
_journal_year 2020
_chemical_formula_moiety 'C27 H19 F2 N'
_chemical_formula_sum 'C27 H19 F2 N'
_chemical_formula_weight 395.43
_chemical_name_systematic 6-(3,4-Difluorophenyl)-7,8,13,14-tetrahydrodibenzo[<i>c</i>,<i>k</i>]phenanthridine
_space_group_crystal_system triclinic
_space_group_IT_number 2
_space_group_name_Hall '-P 1'
_space_group_name_H-M_alt 'P -1'
_atom_sites_solution_hydrogens geom
_atom_sites_solution_primary dual
_audit_creation_method
;
Olex2 1.2
(compiled 2018.05.29 svn.r3508 for OlexSys, GUI svn.r5506)
;
_cell_angle_alpha 88.983(5)
_cell_angle_beta 73.144(5)
_cell_angle_gamma 69.488(5)
_cell_formula_units_Z 2
_cell_length_a 9.394(5)
_cell_length_b 9.802(5)
_cell_length_c 11.914(6)
_cell_measurement_reflns_used 2895
_cell_measurement_temperature 296(2)
_cell_measurement_theta_max 27.494
_cell_measurement_theta_min 2.429
_cell_volume 979.0(9)
_computing_cell_refinement
;
SAINT (Bruker, 2013)
;
_computing_data_collection
;
APEX2 (Bruker, 2013)
;
_computing_data_reduction
;
SAINT (Bruker, 2013)
;
_computing_molecular_graphics
;
<i>OLEX2</i> (Dolomanov <i>et al.</i>,  2009)
;
_computing_publication_material
;
<i>OLEX2</i> (Dolomanov <i>et al.</i>,  2009)
;
_computing_structure_refinement
;
ShelXL (Sheldrick, 2015b)
;
_computing_structure_solution
;
ShelXT (Sheldrick, 2015a)
;
_diffrn_ambient_temperature 296.15
_diffrn_measured_fraction_theta_full 0.989
_diffrn_measured_fraction_theta_max 0.892
_diffrn_measurement_device_type ' Bruker APEXII CCD area detector'
_diffrn_measurement_method 'phi and omega scans'
_diffrn_radiation_type MoK\a
_diffrn_radiation_wavelength 0.71073
_diffrn_reflns_av_R_equivalents 0.0272
_diffrn_reflns_av_unetI/netI 0.0361
_diffrn_reflns_limit_h_max 12
_diffrn_reflns_limit_h_min -12
_diffrn_reflns_limit_k_max 10
_diffrn_reflns_limit_k_min -12
_diffrn_reflns_limit_l_max 15
_diffrn_reflns_limit_l_min -15
_diffrn_reflns_number 7892
_diffrn_reflns_theta_full 25.242
_diffrn_reflns_theta_max 27.566
_diffrn_reflns_theta_min 1.794
_exptl_absorpt_coefficient_mu 0.091
_exptl_absorpt_correction_T_max 0.7456
_exptl_absorpt_correction_T_min 0.6328
_exptl_absorpt_correction_type multi-scan
_exptl_absorpt_process_details
;
(SADABS; Bruker, 2013)
;
_exptl_crystal_colour white
_exptl_crystal_density_diffrn 1.341
_exptl_crystal_description block-shaped
_exptl_crystal_F_000 412
_exptl_crystal_size_max 0.03
_exptl_crystal_size_mid 0.02
_exptl_crystal_size_min 0.01
_refine_diff_density_max 0.425
_refine_diff_density_min -0.252
_refine_ls_extinction_method none
_refine_ls_goodness_of_fit_ref 1.057
_refine_ls_hydrogen_treatment constr
_refine_ls_matrix_type full
_refine_ls_number_parameters 271
_refine_ls_number_reflns 4051
_refine_ls_number_restraints 0
_refine_ls_restrained_S_all 1.057
_refine_ls_R_factor_all 0.0810
_refine_ls_R_factor_gt 0.0627
_refine_ls_shift/su_max 0.000
_refine_ls_shift/su_mean 0.000
_refine_ls_structure_factor_coef Fsqd
_refine_ls_weighting_details 'w=1/[\s^2^(Fo^2^)+(0.0837P)^2^+0.5466P] where P=(Fo^2^+2Fc^2^)/3'
_refine_ls_weighting_scheme calc
_refine_ls_wR_factor_gt 0.1751
_refine_ls_wR_factor_ref 0.1895
_reflns_number_gt 3053
_reflns_number_total 4051
_reflns_threshold_expression 'I > 2\s(I)'
_cod_data_source_file hb4358sup1.cif
_cod_data_source_block I
_cod_original_cell_volume 979.0(8)
_cod_database_code 1559074
_shelx_space_group_comment
;
The symmetry employed for this shelxl refinement is uniquely defined
by the following loop, which should always be used as a source of
symmetry information in preference to the above space-group names.
They are only intended as comments.
;

loop_
_space_group_symop_operation_xyz
'x, y, z'
'-x, -y, -z'

loop_
_atom_site_type_symbol
_atom_site_label
_atom_site_fract_x
_atom_site_fract_y
_atom_site_fract_z
_atom_site_U_iso_or_equiv
_atom_site_adp_type
_atom_site_calc_flag
_atom_site_occupancy
_atom_site_disorder_assembly
_atom_site_disorder_group
N N1 0.7467(2) 0.3707(2) 0.54946(15) 0.0391(4) Uani d 1 . .
F F1 1.0054(3) 0.3247(2) 0.10698(15) 0.0904(6) Uani d 1 . .
F F2 1.1593(2) 0.5132(3) 0.08204(17) 0.1047(8) Uani d 1 . .
C C18 0.5333(2) 0.4724(2) 0.73116(18) 0.0380(5) Uani d 1 . .
C C17 0.5140(2) 0.6141(2) 0.69776(18) 0.0381(5) Uani d 1 . .
C C8 0.6055(3) 0.6315(2) 0.58465(19) 0.0391(5) Uani d 1 . .
C C7 0.7235(2) 0.5064(2) 0.51581(18) 0.0363(5) Uani d 1 . .
C C5 0.8364(2) 0.5126(2) 0.39951(18) 0.0386(5) Uani d 1 . .
C C27 0.6517(2) 0.3545(2) 0.65376(18) 0.0374(5) Uani d 1 . .
C C16 0.3991(3) 0.7498(2) 0.7746(2) 0.0417(5) Uani d 1 . .
C C26 0.6825(3) 0.2019(2) 0.68702(19) 0.0410(5) Uani d 1 . .
C C21 0.5609(3) 0.1703(3) 0.7718(2) 0.0439(5) Uani d 1 . .
C C6 0.8684(3) 0.4139(3) 0.30477(19) 0.0443(5) Uani d 1 . .
H H6 0.817554 0.346510 0.313138 0.053 Uiso calc 1 . .
C C11 0.3292(3) 0.8721(3) 0.7200(2) 0.0456(6) Uani d 1 . .
C C22 0.5900(3) 0.0269(3) 0.8019(2) 0.0534(6) Uani d 1 . .
H H22 0.510292 0.005181 0.857526 0.064 Uiso calc 1 . .
C C4 0.9152(3) 0.6117(3) 0.3848(2) 0.0510(6) Uani d 1 . .
H H4 0.894687 0.678252 0.447433 0.061 Uiso calc 1 . .
C C19 0.4315(3) 0.4353(3) 0.84374(19) 0.0462(6) Uani d 1 . .
H H19A 0.328771 0.514474 0.870742 0.055 Uiso calc 1 . .
H H19B 0.483188 0.426509 0.904573 0.055 Uiso calc 1 . .
C C20 0.4060(3) 0.2928(3) 0.8250(2) 0.0508(6) Uani d 1 . .
H H20A 0.350530 0.267914 0.899957 0.061 Uiso calc 1 . .
H H20B 0.339713 0.306392 0.773529 0.061 Uiso calc 1 . .
C C15 0.3651(3) 0.7608(3) 0.8972(2) 0.0517(6) Uani d 1 . .
H H15 0.416490 0.682039 0.933526 0.062 Uiso calc 1 . .
C C1 0.9756(3) 0.4166(3) 0.1989(2) 0.0549(7) Uani d 1 . .
C C25 0.8280(3) 0.0895(3) 0.6371(2) 0.0508(6) Uani d 1 . .
H H25 0.908948 0.109709 0.581439 0.061 Uiso calc 1 . .
C C9 0.5619(3) 0.7816(3) 0.5415(2) 0.0480(6) Uani d 1 . .
H H9A 0.595581 0.772922 0.456085 0.058 Uiso calc 1 . .
H H9B 0.616434 0.836198 0.568047 0.058 Uiso calc 1 . .
C C10 0.3802(3) 0.8638(3) 0.5889(2) 0.0510(6) Uani d 1 . .
H H10A 0.352889 0.961687 0.563338 0.061 Uiso calc 1 . .
H H10B 0.325601 0.812838 0.558290 0.061 Uiso calc 1 . .
C C2 1.0529(3) 0.5146(3) 0.1853(2) 0.0615(8) Uani d 1 . .
C C12 0.2169(3) 0.9997(3) 0.7903(3) 0.0588(7) Uani d 1 . .
H H12 0.166393 1.080199 0.755108 0.071 Uiso calc 1 . .
C C3 1.0245(3) 0.6118(3) 0.2769(3) 0.0617(7) Uani d 1 . .
H H3 1.077498 0.677447 0.267400 0.074 Uiso calc 1 . .
C C24 0.8549(3) -0.0521(3) 0.6687(3) 0.0618(7) Uani d 1 . .
H H24 0.953022 -0.126144 0.634986 0.074 Uiso calc 1 . .
C C23 0.7334(4) -0.0818(3) 0.7512(3) 0.0617(7) Uani d 1 . .
H H23 0.749976 -0.176760 0.772106 0.074 Uiso calc 1 . .
C C13 0.1814(3) 1.0058(3) 0.9111(3) 0.0670(8) Uani d 1 . .
H H13 0.106587 1.090484 0.956823 0.080 Uiso calc 1 . .
C C14 0.2552(3) 0.8882(3) 0.9651(2) 0.0616(8) Uani d 1 . .
H H14 0.231630 0.894100 1.046662 0.074 Uiso calc 1 . .

loop_
_atom_site_aniso_label
_atom_site_aniso_U_11
_atom_site_aniso_U_22
_atom_site_aniso_U_33
_atom_site_aniso_U_12
_atom_site_aniso_U_13
_atom_site_aniso_U_23
N1 0.0375(9) 0.0410(10) 0.0340(9) -0.0146(8) -0.0032(7) 0.0015(7)
F1 0.0965(14) 0.0996(14) 0.0468(9) -0.0197(11) 0.0020(9) -0.0195(9)
F2 0.0783(13) 0.1363(19) 0.0616(11) -0.0315(13) 0.0245(10) 0.0223(11)
C18 0.0354(11) 0.0462(12) 0.0301(10) -0.0133(9) -0.0084(8) 0.0024(9)
C17 0.0362(11) 0.0438(12) 0.0323(10) -0.0126(9) -0.0093(9) -0.0029(9)
C8 0.0441(12) 0.0381(12) 0.0367(11) -0.0150(9) -0.0142(9) 0.0026(9)
C7 0.0363(11) 0.0404(12) 0.0321(10) -0.0161(9) -0.0073(9) 0.0031(8)
C5 0.0335(10) 0.0440(12) 0.0359(11) -0.0130(9) -0.0086(9) 0.0076(9)
C27 0.0356(11) 0.0430(12) 0.0322(10) -0.0146(9) -0.0080(9) 0.0039(9)
C16 0.0388(11) 0.0412(12) 0.0435(12) -0.0159(10) -0.0079(10) -0.0038(9)
C26 0.0436(12) 0.0450(13) 0.0365(11) -0.0182(10) -0.0126(9) 0.0065(9)
C21 0.0465(13) 0.0485(13) 0.0405(12) -0.0211(11) -0.0141(10) 0.0079(10)
C6 0.0407(12) 0.0491(13) 0.0385(12) -0.0128(10) -0.0096(10) 0.0056(10)
C11 0.0409(12) 0.0415(12) 0.0525(13) -0.0166(10) -0.0086(10) -0.0058(10)
C22 0.0581(15) 0.0546(15) 0.0588(15) -0.0317(13) -0.0212(13) 0.0177(12)
C4 0.0481(14) 0.0571(15) 0.0507(14) -0.0268(12) -0.0098(11) 0.0074(11)
C19 0.0460(13) 0.0494(14) 0.0342(11) -0.0139(11) -0.0030(10) 0.0051(10)
C20 0.0458(13) 0.0538(15) 0.0490(14) -0.0199(11) -0.0068(11) 0.0125(11)
C15 0.0518(14) 0.0596(16) 0.0416(12) -0.0247(12) -0.0048(11) -0.0093(11)
C1 0.0470(14) 0.0653(16) 0.0347(12) -0.0045(12) -0.0055(10) 0.0015(11)
C25 0.0453(13) 0.0473(14) 0.0509(14) -0.0126(11) -0.0068(11) 0.0055(11)
C9 0.0611(15) 0.0432(13) 0.0378(12) -0.0214(11) -0.0088(11) 0.0036(10)
C10 0.0601(15) 0.0402(13) 0.0547(14) -0.0169(11) -0.0221(12) 0.0105(11)
C2 0.0416(13) 0.0790(19) 0.0458(14) -0.0149(13) 0.0038(11) 0.0188(13)
C12 0.0491(14) 0.0445(14) 0.0769(19) -0.0148(12) -0.0126(13) -0.0036(13)
C3 0.0443(14) 0.0709(18) 0.0691(18) -0.0283(13) -0.0078(13) 0.0229(15)
C24 0.0564(16) 0.0481(15) 0.0728(18) -0.0126(12) -0.0157(14) 0.0090(13)
C23 0.0649(17) 0.0479(15) 0.0777(19) -0.0218(13) -0.0285(15) 0.0190(13)
C13 0.0520(15) 0.0613(18) 0.0717(19) -0.0205(14) 0.0065(14) -0.0248(15)
C14 0.0593(16) 0.0686(18) 0.0491(14) -0.0277(14) 0.0024(12) -0.0188(13)

loop_
_atom_type_symbol
_atom_type_description
_atom_type_scat_dispersion_real
_atom_type_scat_dispersion_imag
_atom_type_scat_source
C C 0.0033 0.0016 'International Tables Vol C Tables 4.2.6.8 and 6.1.1.4'
H H 0.0000 0.0000 'International Tables Vol C Tables 4.2.6.8 and 6.1.1.4'
F F 0.0171 0.0103 'International Tables Vol C Tables 4.2.6.8 and 6.1.1.4'
N N 0.0061 0.0033 'International Tables Vol C Tables 4.2.6.8 and 6.1.1.4'

loop_
_geom_angle_atom_site_label_1
_geom_angle_atom_site_label_2
_geom_angle_atom_site_label_3
_geom_angle_site_symmetry_1
_geom_angle_site_symmetry_3
_geom_angle
_geom_angle_publ_flag
C7 N1 C27 . . 118.46(18) ?
C17 C18 C27 . . 117.92(19) ?
C17 C18 C19 . . 125.17(19) ?
C27 C18 C19 . . 116.9(2) ?
C18 C17 C8 . . 118.99(19) ?
C18 C17 C16 . . 123.57(19) ?
C8 C17 C16 . . 117.4(2) ?
C17 C8 C9 . . 118.13(19) ?
C7 C8 C17 . . 118.1(2) ?
C7 C8 C9 . . 123.6(2) ?
N1 C7 C8 . . 122.89(19) ?
N1 C7 C5 . . 114.26(18) ?
C8 C7 C5 . . 122.84(19) ?
C6 C5 C7 . . 119.4(2) ?
C6 C5 C4 . . 119.0(2) ?
C4 C5 C7 . . 121.5(2) ?
N1 C27 C18 . . 123.3(2) ?
N1 C27 C26 . . 116.34(19) ?
C18 C27 C26 . . 120.27(19) ?
C11 C16 C17 . . 118.0(2) ?
C11 C16 C15 . . 119.3(2) ?
C15 C16 C17 . . 122.7(2) ?
C21 C26 C27 . . 119.1(2) ?
C25 C26 C27 . . 121.9(2) ?
C25 C26 C21 . . 119.0(2) ?
C26 C21 C20 . . 118.1(2) ?
C22 C21 C26 . . 118.9(2) ?
C22 C21 C20 . . 123.0(2) ?
C5 C6 H6 . . 120.2 ?
C1 C6 C5 . . 119.6(2) ?
C1 C6 H6 . . 120.2 ?
C16 C11 C10 . . 118.6(2) ?
C16 C11 C12 . . 119.2(2) ?
C12 C11 C10 . . 122.2(2) ?
C21 C22 H22 . . 119.4 ?
C23 C22 C21 . . 121.2(2) ?
C23 C22 H22 . . 119.4 ?
C5 C4 H4 . . 119.8 ?
C3 C4 C5 . . 120.4(3) ?
C3 C4 H4 . . 119.8 ?
C18 C19 H19A . . 109.2 ?
C18 C19 H19B . . 109.2 ?
C18 C19 C20 . . 111.98(19) ?
H19A C19 H19B . . 107.9 ?
C20 C19 H19A . . 109.2 ?
C20 C19 H19B . . 109.2 ?
C21 C20 C19 . . 111.3(2) ?
C21 C20 H20A . . 109.4 ?
C21 C20 H20B . . 109.4 ?
C19 C20 H20A . . 109.4 ?
C19 C20 H20B . . 109.4 ?
H20A C20 H20B . . 108.0 ?
C16 C15 H15 . . 119.7 ?
C14 C15 C16 . . 120.6(3) ?
C14 C15 H15 . . 119.7 ?
F1 C1 C6 . . 120.3(3) ?
F1 C1 C2 . . 118.7(2) ?
C6 C1 C2 . . 121.0(2) ?
C26 C25 H25 . . 119.4 ?
C24 C25 C26 . . 121.3(2) ?
C24 C25 H25 . . 119.4 ?
C8 C9 H9A . . 109.7 ?
C8 C9 H9B . . 109.7 ?
C8 C9 C10 . . 110.01(19) ?
H9A C9 H9B . . 108.2 ?
C10 C9 H9A . . 109.7 ?
C10 C9 H9B . . 109.7 ?
C11 C10 C9 . . 109.1(2) ?
C11 C10 H10A . . 109.9 ?
C11 C10 H10B . . 109.9 ?
C9 C10 H10A . . 109.9 ?
C9 C10 H10B . . 109.9 ?
H10A C10 H10B . . 108.3 ?
F2 C2 C1 . . 119.9(3) ?
F2 C2 C3 . . 119.5(3) ?
C3 C2 C1 . . 120.6(2) ?
C11 C12 H12 . . 119.9 ?
C13 C12 C11 . . 120.2(3) ?
C13 C12 H12 . . 119.9 ?
C4 C3 H3 . . 120.3 ?
C2 C3 C4 . . 119.4(3) ?
C2 C3 H3 . . 120.3 ?
C25 C24 H24 . . 120.4 ?
C25 C24 C23 . . 119.2(3) ?
C23 C24 H24 . . 120.4 ?
C22 C23 C24 . . 120.6(3) ?
C22 C23 H23 . . 119.7 ?
C24 C23 H23 . . 119.7 ?
C12 C13 H13 . . 119.6 ?
C14 C13 C12 . . 120.9(3) ?
C14 C13 H13 . . 119.6 ?
C15 C14 H14 . . 120.2 ?
C13 C14 C15 . . 119.7(3) ?
C13 C14 H14 . . 120.2 ?

loop_
_geom_bond_atom_site_label_1
_geom_bond_atom_site_label_2
_geom_bond_site_symmetry_2
_geom_bond_distance
_geom_bond_publ_flag
N1 C7 . 1.344(3) ?
N1 C27 . 1.348(3) ?
F1 C1 . 1.330(3) ?
F2 C2 . 1.338(3) ?
C18 C17 . 1.401(3) ?
C18 C27 . 1.402(3) ?
C18 C19 . 1.526(3) ?
C17 C8 . 1.417(3) ?
C17 C16 . 1.495(3) ?
C8 C7 . 1.401(3) ?
C8 C9 . 1.506(3) ?
C7 C5 . 1.496(3) ?
C5 C6 . 1.393(3) ?
C5 C4 . 1.395(3) ?
C27 C26 . 1.490(3) ?
C16 C11 . 1.399(4) ?
C16 C15 . 1.400(3) ?
C26 C21 . 1.410(3) ?
C26 C25 . 1.390(3) ?
C21 C22 . 1.396(3) ?
C21 C20 . 1.493(3) ?
C6 H6 . 0.9300 ?
C6 C1 . 1.374(3) ?
C11 C10 . 1.490(4) ?
C11 C12 . 1.407(3) ?
C22 H22 . 0.9300 ?
C22 C23 . 1.364(4) ?
C4 H4 . 0.9300 ?
C4 C3 . 1.394(3) ?
C19 H19A . 0.9700 ?
C19 H19B . 0.9700 ?
C19 C20 . 1.528(4) ?
C20 H20A . 0.9700 ?
C20 H20B . 0.9700 ?
C15 H15 . 0.9300 ?
C15 C14 . 1.388(4) ?
C1 C2 . 1.376(4) ?
C25 H25 . 0.9300 ?
C25 C24 . 1.386(4) ?
C9 H9A . 0.9700 ?
C9 H9B . 0.9700 ?
C9 C10 . 1.541(4) ?
C10 H10A . 0.9700 ?
C10 H10B . 0.9700 ?
C2 C3 . 1.363(4) ?
C12 H12 . 0.9300 ?
C12 C13 . 1.377(4) ?
C3 H3 . 0.9300 ?
C24 H24 . 0.9300 ?
C24 C23 . 1.388(4) ?
C23 H23 . 0.9300 ?
C13 H13 . 0.9300 ?
C13 C14 . 1.377(4) ?
C14 H14 . 0.9300 ?

loop_
_geom_hbond_atom_site_label_D
_geom_hbond_atom_site_label_H
_geom_hbond_atom_site_label_A
_geom_hbond_site_symmetry_A
_geom_hbond_distance_DH
_geom_hbond_distance_HA
_geom_hbond_distance_DA
_geom_hbond_angle_DHA
C10 H10B N1 2_666 0.97 2.61 3.552(4) 165
C19 H19A F2 1_456 0.97 2.56 3.111(4) 116

_cod_database_fobs_code 1559074
